data_2231206
loop_
_publ_author_name
'Fun, Hoong-Kun'
'Quah, Ching Kheng'
'Viveka, S.'
'Madhukumar, D. J.'
'Nagaraja, G. K.'

_publ_section_title
;
 2-[(<i>E</i>)-(2,4,6-Trichlorophenyl)iminomethyl]phenol
;
_journal_coeditor_code LH5276
_journal_issue 8
_journal_name_full 'Acta Crystallographica Section E'
_journal_page_first o1934
_journal_paper_doi 10.1107/S1600536811026122
_journal_volume 67
_journal_year 2011
_chemical_formula_iupac 'C13 H8 Cl3 N O'
_chemical_formula_moiety 'C13 H8 Cl3 N O'
_chemical_formula_sum 'C13 H8 Cl3 N O'
_chemical_formula_weight 300.55
_chemical_name_systematic
;
2-[(<i>E</i>)-(2,4,6-Trichlorophenyl)iminomethyl]phenol
;
_space_group_IT_number 14
_symmetry_cell_setting monoclinic
_symmetry_space_group_name_Hall '-P 2ybc'
_symmetry_space_group_name_H-M 'P 1 21/c 1'
_atom_sites_solution_hydrogens geom
_atom_sites_solution_primary direct
_atom_sites_solution_secondary difmap
_audit_creation_method SHELXL-97
_cell_angle_alpha 90.00
_cell_angle_beta 96.612(2)
_cell_angle_gamma 90.00
_cell_formula_units_Z 4
_cell_length_a 12.8847(16)
_cell_length_b 6.9505(9)
_cell_length_c 14.4265(18)
_cell_measurement_reflns_used 3223
_cell_measurement_temperature 296
_cell_measurement_theta_max 29.95
_cell_measurement_theta_min 2.93
_cell_volume 1283.4(3)
_computing_cell_refinement 'SAINT (Bruker, 2009)'
_computing_data_collection 'APEX2 (Bruker, 2009)'
_computing_data_reduction 'SAINT (Bruker, 2009'
_computing_molecular_graphics 'SHELXTL (Sheldrick, 2008)'
_computing_publication_material 'SHELXTL (Sheldrick, 2008) and PLATON (Spek, 2009)'
_computing_structure_refinement 'SHELXTL (Sheldrick, 2008)'
_computing_structure_solution 'SHELXTL (Sheldrick, 2008)'
_diffrn_ambient_temperature 296
_diffrn_measured_fraction_theta_full 0.993
_diffrn_measured_fraction_theta_max 0.993
_diffrn_measurement_device_type
;
Bruker SMART APEXII DUO CCD area-detector
;
_diffrn_measurement_method '\f and \w'
_diffrn_radiation_monochromator graphite
_diffrn_radiation_source 'fine-focus sealed tube'
_diffrn_radiation_type MoK\a
_diffrn_radiation_wavelength 0.71073
_diffrn_reflns_av_R_equivalents 0.0273
_diffrn_reflns_av_sigmaI/netI 0.0335
_diffrn_reflns_limit_h_max 18
_diffrn_reflns_limit_h_min -18
_diffrn_reflns_limit_k_max 9
_diffrn_reflns_limit_k_min -9
_diffrn_reflns_limit_l_max 20
_diffrn_reflns_limit_l_min -20
_diffrn_reflns_number 10136
_diffrn_reflns_theta_full 30.19
_diffrn_reflns_theta_max 30.19
_diffrn_reflns_theta_min 3.09
_diffrn_standards_number 0
_exptl_absorpt_coefficient_mu 0.698
_exptl_absorpt_correction_T_max 0.9080
_exptl_absorpt_correction_T_min 0.7851
_exptl_absorpt_correction_type multi-scan
_exptl_absorpt_process_details '(<i>SADABS</i>; Bruker, 2009)'
_exptl_crystal_colour yellow
_exptl_crystal_density_diffrn 1.556
_exptl_crystal_density_method 'not measured'
_exptl_crystal_description block
_exptl_crystal_F_000 608
_exptl_crystal_size_max 0.364
_exptl_crystal_size_mid 0.192
_exptl_crystal_size_min 0.141
_refine_diff_density_max 0.445
_refine_diff_density_min -0.442
_refine_ls_extinction_method none
_refine_ls_goodness_of_fit_ref 1.020
_refine_ls_hydrogen_treatment mixed
_refine_ls_matrix_type full
_refine_ls_number_parameters 167
_refine_ls_number_reflns 3782
_refine_ls_number_restraints 0
_refine_ls_restrained_S_all 1.020
_refine_ls_R_factor_all 0.0700
_refine_ls_R_factor_gt 0.0425
_refine_ls_shift/su_max_lt 0.001
_refine_ls_shift/su_mean 0.001
_refine_ls_structure_factor_coef Fsqd
_refine_ls_weighting_details 'calc w=1/[\s^2^(Fo^2^)+(0.0489P)^2^+0.6136P] where P=(Fo^2^+2Fc^2^)/3'
_refine_ls_weighting_scheme calc
_refine_ls_wR_factor_gt 0.1051
_refine_ls_wR_factor_ref 0.1240
_reflns_number_gt 2586
_reflns_number_total 3782
_reflns_threshold_expression I>2\s(I)
_cod_data_source_file lh5276.cif
_cod_data_source_block I
_cod_original_sg_symbol_H-M 'P 21/c'
_cod_database_code 2231206
_cod_database_fobs_code 2231206

loop_
_symmetry_equiv_pos_as_xyz
'x, y, z'
'-x, y+1/2, -z+1/2'
'-x, -y, -z'
'x, -y-1/2, z-1/2'

loop_
_atom_site_type_symbol
_atom_site_label
_atom_site_fract_x
_atom_site_fract_y
_atom_site_fract_z
_atom_site_U_iso_or_equiv
_atom_site_adp_type
_atom_site_calc_flag
_atom_site_refinement_flags
_atom_site_occupancy
_atom_site_symmetry_multiplicity
Cl Cl1 0.05175(4) 0.34050(9) 0.92951(3) 0.05264(16) Uani d . 1 1
Cl Cl2 0.44455(4) 0.27949(11) 0.84597(5) 0.0669(2) Uani d . 1 1
Cl Cl3 0.35845(4) 0.16620(13) 0.63858(4) 0.0723(2) Uani d . 1 1
O O1 -0.20343(13) 0.2343(3) 0.77771(11) 0.0562(4) Uani d . 1 1
N N1 -0.01212(11) 0.2621(2) 0.73161(11) 0.0370(3) Uani d . 1 1
C C1 0.13702(14) 0.3001(3) 0.84736(13) 0.0368(4) Uani d . 1 1
C C2 0.24358(14) 0.3061(3) 0.87539(14) 0.0427(4) Uani d . 1 1
H H2A 0.2685 0.3344 0.9369 0.051 Uiso calc R 1 1
C C3 0.31237(14) 0.2693(3) 0.81056(15) 0.0428(4) Uani d . 1 1
C C4 0.27450(14) 0.2244(3) 0.71929(14) 0.0427(4) Uani d . 1 1
C C5 0.16785(14) 0.2223(3) 0.69162(13) 0.0408(4) Uani d . 1 1
H H5A 0.1432 0.1931 0.6301 0.049 Uiso calc R 1 1
C C6 0.09726(13) 0.2636(3) 0.75513(12) 0.0346(4) Uani d . 1 1
C C7 -0.05235(13) 0.3079(3) 0.64944(13) 0.0372(4) Uani d . 1 1
H H7A -0.0084 0.3437 0.6056 0.045 Uiso calc R 1 1
C C8 -0.16440(14) 0.3060(3) 0.62241(14) 0.0387(4) Uani d . 1 1
C C9 -0.20251(16) 0.3408(4) 0.52901(15) 0.0514(5) Uani d . 1 1
H H9A -0.1558 0.3640 0.4857 0.062 Uiso calc R 1 1
C C10 -0.30845(17) 0.3411(4) 0.50043(18) 0.0628(7) Uani d . 1 1
H H10A -0.3333 0.3623 0.4382 0.075 Uiso calc R 1 1
C C11 -0.37712(17) 0.3093(4) 0.56579(19) 0.0638(7) Uani d . 1 1
H H11A -0.4486 0.3109 0.5471 0.077 Uiso calc R 1 1
C C12 -0.34176(16) 0.2754(4) 0.65778(19) 0.0561(6) Uani d . 1 1
H H12A -0.3893 0.2549 0.7006 0.067 Uiso calc R 1 1
C C13 -0.23490(15) 0.2716(3) 0.68736(15) 0.0430(4) Uani d . 1 1
H H1O1 -0.142(2) 0.238(5) 0.787(2) 0.077(10) Uiso d . 1 1

loop_
_atom_site_aniso_label
_atom_site_aniso_U_11
_atom_site_aniso_U_22
_atom_site_aniso_U_33
_atom_site_aniso_U_12
_atom_site_aniso_U_13
_atom_site_aniso_U_23
Cl1 0.0521(3) 0.0677(4) 0.0399(2) 0.0004(3) 0.0130(2) -0.0002(2)
Cl2 0.0322(2) 0.0865(5) 0.0786(4) -0.0046(3) -0.0083(2) 0.0036(3)
Cl3 0.0415(3) 0.1152(6) 0.0624(4) 0.0192(3) 0.0154(2) -0.0023(4)
O1 0.0452(8) 0.0715(12) 0.0537(9) 0.0035(8) 0.0128(7) 0.0064(8)
N1 0.0303(7) 0.0408(9) 0.0400(8) 0.0040(6) 0.0037(6) -0.0019(7)
C1 0.0366(8) 0.0376(10) 0.0365(8) -0.0005(8) 0.0054(7) 0.0016(8)
C2 0.0388(9) 0.0464(12) 0.0407(9) -0.0037(8) -0.0044(7) 0.0007(8)
C3 0.0300(8) 0.0448(11) 0.0518(11) -0.0015(8) -0.0036(7) 0.0060(9)
C4 0.0319(8) 0.0509(12) 0.0459(10) 0.0077(8) 0.0070(7) 0.0037(9)
C5 0.0337(8) 0.0502(12) 0.0379(9) 0.0065(8) 0.0012(7) -0.0009(8)
C6 0.0291(7) 0.0349(9) 0.0396(9) 0.0009(7) 0.0032(6) 0.0000(7)
C7 0.0309(8) 0.0399(10) 0.0411(9) 0.0031(7) 0.0049(7) -0.0029(8)
C8 0.0305(8) 0.0391(10) 0.0460(9) 0.0031(7) 0.0020(7) -0.0049(8)
C9 0.0404(10) 0.0649(15) 0.0473(10) 0.0039(10) -0.0016(8) -0.0046(10)
C10 0.0443(11) 0.0808(19) 0.0592(13) 0.0061(11) -0.0114(10) -0.0079(13)
C11 0.0352(10) 0.0735(18) 0.0790(17) 0.0022(11) -0.0098(10) -0.0134(14)
C12 0.0346(9) 0.0597(15) 0.0752(15) -0.0016(10) 0.0109(10) -0.0075(12)
C13 0.0360(9) 0.0391(11) 0.0544(11) 0.0025(8) 0.0072(8) -0.0047(9)

loop_
_atom_type_symbol
_atom_type_description
_atom_type_scat_dispersion_real
_atom_type_scat_dispersion_imag
_atom_type_scat_source
C C 0.0033 0.0016 'International Tables Vol C Tables 4.2.6.8 and 6.1.1.4'
H H 0.0000 0.0000 'International Tables Vol C Tables 4.2.6.8 and 6.1.1.4'
N N 0.0061 0.0033 'International Tables Vol C Tables 4.2.6.8 and 6.1.1.4'
O O 0.0106 0.0060 'International Tables Vol C Tables 4.2.6.8 and 6.1.1.4'
Cl Cl 0.1484 0.1585 'International Tables Vol C Tables 4.2.6.8 and 6.1.1.4'

loop_
_geom_angle_atom_site_label_1
_geom_angle_atom_site_label_2
_geom_angle_atom_site_label_3
_geom_angle
C13 O1 H1O1 110(2)
C7 N1 C6 120.55(16)
C2 C1 C6 121.80(17)
C2 C1 Cl1 118.76(14)
C6 C1 Cl1 119.44(13)
C3 C2 C1 119.14(17)
C3 C2 H2A 120.4
C1 C2 H2A 120.4
C2 C3 C4 120.04(17)
C2 C3 Cl2 118.70(15)
C4 C3 Cl2 121.26(16)
C3 C4 C5 120.32(18)
C3 C4 Cl3 120.94(15)
C5 C4 Cl3 118.73(15)
C4 C5 C6 120.60(17)
C4 C5 H5A 119.7
C6 C5 H5A 119.7
C1 C6 C5 118.01(16)
C1 C6 N1 118.57(16)
C5 C6 N1 123.37(16)
N1 C7 C8 122.10(17)
N1 C7 H7A 119.0
C8 C7 H7A 119.0
C13 C8 C9 119.42(18)
C13 C8 C7 121.61(18)
C9 C8 C7 118.97(18)
C10 C9 C8 120.8(2)
C10 C9 H9A 119.6
C8 C9 H9A 119.6
C9 C10 C11 119.0(2)
C9 C10 H10A 120.5
C11 C10 H10A 120.5
C12 C11 C10 121.3(2)
C12 C11 H11A 119.4
C10 C11 H11A 119.4
C11 C12 C13 120.4(2)
C11 C12 H12A 119.8
C13 C12 H12A 119.8
O1 C13 C12 118.5(2)
O1 C13 C8 122.39(18)
C12 C13 C8 119.1(2)

loop_
_geom_bond_atom_site_label_1
_geom_bond_atom_site_label_2
_geom_bond_distance
Cl1 C1 1.7292(19)
Cl2 C3 1.7222(18)
Cl3 C4 1.726(2)
O1 C13 1.345(3)
O1 H1O1 0.79(3)
N1 C7 1.278(2)
N1 C6 1.411(2)
C1 C2 1.387(2)
C1 C6 1.393(2)
C2 C3 1.384(3)
C2 H2A 0.9300
C3 C4 1.386(3)
C4 C5 1.386(2)
C5 C6 1.393(2)
C5 H5A 0.9300
C7 C8 1.452(2)
C7 H7A 0.9300
C8 C13 1.399(3)
C8 C9 1.401(3)
C9 C10 1.380(3)
C9 H9A 0.9300
C10 C11 1.383(4)
C10 H10A 0.9300
C11 C12 1.373(4)
C11 H11A 0.9300
C12 C13 1.394(3)
C12 H12A 0.9300

loop_
_geom_hbond_atom_site_label_D
_geom_hbond_atom_site_label_H
_geom_hbond_atom_site_label_A
_geom_hbond_distance_DH
_geom_hbond_distance_HA
_geom_hbond_distance_DA
_geom_hbond_angle_DHA
_geom_hbond_publ_flag
O1 H1O1 N1 0.79(3) 1.94(3) 2.633(2) 146(3) yes

loop_
_geom_torsion_atom_site_label_1
_geom_torsion_atom_site_label_2
_geom_torsion_atom_site_label_3
_geom_torsion_atom_site_label_4
_geom_torsion
C6 C1 C2 C3 -1.9(3)
Cl1 C1 C2 C3 178.45(16)
C1 C2 C3 C4 -0.9(3)
C1 C2 C3 Cl2 179.37(16)
C2 C3 C4 C5 2.1(3)
Cl2 C3 C4 C5 -178.18(17)
C2 C3 C4 Cl3 -176.72(17)
Cl2 C3 C4 Cl3 3.0(3)
C3 C4 C5 C6 -0.5(3)
Cl3 C4 C5 C6 178.34(16)
C2 C1 C6 C5 3.4(3)
Cl1 C1 C6 C5 -176.92(15)
C2 C1 C6 N1 -179.22(18)
Cl1 C1 C6 N1 0.5(3)
C4 C5 C6 C1 -2.2(3)
C4 C5 C6 N1 -179.41(19)
C7 N1 C6 C1 151.17(19)
C7 N1 C6 C5 -31.6(3)
C6 N1 C7 C8 179.28(17)
N1 C7 C8 C13 6.2(3)
N1 C7 C8 C9 -174.2(2)
C13 C8 C9 C10 -0.2(4)
C7 C8 C9 C10 -179.7(2)
C8 C9 C10 C11 1.0(4)
C9 C10 C11 C12 -0.8(4)
C10 C11 C12 C13 -0.3(4)
C11 C12 C13 O1 -178.8(2)
C11 C12 C13 C8 1.1(4)
C9 C8 C13 O1 179.0(2)
C7 C8 C13 O1 -1.5(3)
C9 C8 C13 C12 -0.9(3)
C7 C8 C13 C12 178.7(2)

loop_
_cod_related_entry_id
_cod_related_entry_database
_cod_related_entry_code
1 ChemSpider 12625454
